data_7026542
loop_
_publ_author_name
'Han, Li-Wei'
'L\"u, Jian'
'Liu, Tian-Fu'
'Gao, Shui-Ying'
'Cao, Rong'

_publ_section_title
;
 Preparation and characterization of lanthanide-azo-dye coordination
 polymers and polymer thin films via layer-by-layer depositions.
;
_journal_issue 45
_journal_name_full 'Dalton transactions (Cambridge, England : 2003)'
_journal_page_first 10967
_journal_page_last 10973
_journal_paper_doi 10.1039/c0dt00500b
_journal_volume 39
_journal_year 2010
_chemical_formula_sum 'C16 H25 N4 Nd O17 S2'
_chemical_formula_weight 753.76
_chemical_name_systematic
;
?
;
_space_group_IT_number 14
_symmetry_cell_setting monoclinic
_symmetry_space_group_name_Hall '-P 2yn'
_symmetry_space_group_name_H-M 'P 1 21/n 1'
_atom_sites_solution_hydrogens geom
_atom_sites_solution_primary direct
_atom_sites_solution_secondary difmap
_audit_creation_method SHELXL-97
_cell_angle_alpha 90.00
_cell_angle_beta 91.479(10)
_cell_angle_gamma 90.00
_cell_formula_units_Z 4
_cell_length_a 7.311(4)
_cell_length_b 14.432(7)
_cell_length_c 24.230(13)
_cell_measurement_temperature 293(2)
_cell_volume 2556(2)
_computing_cell_refinement 'SADABS (University of Gottingen, 1996)'
_computing_data_collection 'SADABS (University of Gottingen, 1996)'
_computing_data_reduction 'SADABS (University of Gottingen, 1996)'
_computing_molecular_graphics 'SHELXL-97 (Sheldrick, 1997)'
_computing_publication_material 'SHELXL-97 (Sheldrick, 1997)'
_computing_structure_refinement 'SHELXL-97 (Sheldrick, 1997)'
_computing_structure_solution 'SHELXS-97 (Sheldrick, 1990)'
_diffrn_ambient_temperature 293(2)
_diffrn_measured_fraction_theta_full 0.991
_diffrn_measured_fraction_theta_max 0.991
_diffrn_measurement_device_type
;
Siemens SMART 1K CCD
;
_diffrn_measurement_method dtprofit.ref
_diffrn_radiation_monochromator graphite
_diffrn_radiation_source 'fine-focus sealed tube'
_diffrn_radiation_type MoK\a
_diffrn_radiation_wavelength 0.71073
_diffrn_reflns_av_R_equivalents 0.0804
_diffrn_reflns_av_sigmaI/netI 0.0850
_diffrn_reflns_limit_h_max 9
_diffrn_reflns_limit_h_min -9
_diffrn_reflns_limit_k_max 14
_diffrn_reflns_limit_k_min -18
_diffrn_reflns_limit_l_max 31
_diffrn_reflns_limit_l_min -31
_diffrn_reflns_number 19509
_diffrn_reflns_theta_full 27.51
_diffrn_reflns_theta_max 27.51
_diffrn_reflns_theta_min 2.20
_diffrn_standards_decay_% none
_diffrn_standards_interval_count none
_diffrn_standards_interval_time none
_diffrn_standards_number none
_exptl_absorpt_coefficient_mu 2.284
_exptl_absorpt_correction_T_max 0.710
_exptl_absorpt_correction_T_min 0.670
_exptl_absorpt_correction_type empirical
_exptl_absorpt_process_details SADABS
_exptl_crystal_colour orange
_exptl_crystal_density_diffrn 1.959
_exptl_crystal_density_method 'not measured'
_exptl_crystal_description trunk
_exptl_crystal_F_000 1508
_exptl_crystal_size_max 0.4
_exptl_crystal_size_mid 0.15
_exptl_crystal_size_min 0.15
_refine_diff_density_max 1.801
_refine_diff_density_min -2.040
_refine_diff_density_rms 0.210
_refine_ls_extinction_coef 0.0035(6)
_refine_ls_extinction_expression Fc^*^=kFc[1+0.001xFc^2^\l^3^/sin(2\q)]^-1/4^
_refine_ls_extinction_method SHELXL
_refine_ls_goodness_of_fit_ref 1.191
_refine_ls_hydrogen_treatment constr
_refine_ls_matrix_type full
_refine_ls_number_parameters 362
_refine_ls_number_reflns 5824
_refine_ls_number_restraints 0
_refine_ls_restrained_S_all 1.191
_refine_ls_R_factor_all 0.1115
_refine_ls_R_factor_gt 0.0814
_refine_ls_shift/su_max 0.001
_refine_ls_shift/su_mean 0.000
_refine_ls_structure_factor_coef Fsqd
_refine_ls_weighting_details 'calc w=1/[\s^2^(Fo^2^)+(0.1000P)^2^+0.0000P] where P=(Fo^2^+2Fc^2^)/3'
_refine_ls_weighting_scheme calc
_refine_ls_wR_factor_gt 0.1968
_refine_ls_wR_factor_ref 0.2232
_reflns_number_gt 4267
_reflns_number_total 5824
_reflns_threshold_expression >2sigma(I)
_cod_data_source_file c0dt00500b.txt
_cod_data_source_block compound_4
_cod_depositor_comments
;
The following automatic conversions were performed:

'_symmetry_cell_setting' value 'Monoclinic' changed to 'monoclinic'
according to /home/saulius/struct/CIF-dictionaries/cif_core.dic
dictionary named 'cif_core.dic' version 2.4.2 from 2011-04-26.

Automatic conversion script
Id: cif_fix_values 1891 2012-01-12 08:04:46Z andrius 
;
_cod_original_sg_symbol_H-M P2(1)/n
_cod_database_code 7026542

loop_
_symmetry_equiv_pos_as_xyz
'x, y, z'
'-x+1/2, y+1/2, -z+1/2'
'-x, -y, -z'
'x-1/2, -y-1/2, z-1/2'

loop_
_atom_site_label
_atom_site_type_symbol
_atom_site_fract_x
_atom_site_fract_y
_atom_site_fract_z
_atom_site_U_iso_or_equiv
_atom_site_adp_type
_atom_site_occupancy
_atom_site_symmetry_multiplicity
_atom_site_calc_flag
_atom_site_refinement_flags
Nd1 Nd 0.39587(7) 0.74131(3) 0.15923(2) 0.0344(2) Uani 1 1 d .
S1 S -0.1551(4) -0.00867(15) 0.14368(12) 0.0458(7) Uani 1 1 d .
S2 S 0.5790(3) 0.80340(16) -0.22978(10) 0.0391(6) Uani 1 1 d .
N1 N 0.0903(10) 0.3552(4) 0.0549(3) 0.0322(16) Uani 1 1 d .
N2 N 0.1195(11) 0.4272(5) 0.0928(3) 0.0369(17) Uani 1 1 d .
N3 N 0.2820(10) 0.5136(5) -0.0357(3) 0.0350(17) Uani 1 1 d .
N4 N 0.3550(10) 0.5954(5) -0.0318(3) 0.0352(17) Uani 1 1 d .
O1W O 0.7094(11) 0.6782(6) 0.1389(3) 0.069(2) Uani 1 1 d .
O1 O 0.1264(11) 0.3313(5) -0.0395(3) 0.054(2) Uani 1 1 d .
O2 O 0.1821(10) 0.5943(5) 0.1453(3) 0.0497(18) Uani 1 1 d .
O2W O 0.1160(11) 0.7835(5) 0.1059(4) 0.062(2) Uani 1 1 d .
O3 O 0.3594(10) 0.6354(4) 0.0763(3) 0.0458(17) Uani 1 1 d .
O3W O 0.6150(10) 0.8108(4) 0.2258(3) 0.0461(16) Uani 1 1 d .
O4W O 0.4889(12) 0.6063(5) 0.2194(3) 0.062(2) Uani 1 1 d .
O4 O -0.3409(11) 0.0059(5) 0.1591(4) 0.071(3) Uani 1 1 d .
O5 O -0.1382(10) -0.0766(5) 0.1000(3) 0.055(2) Uani 1 1 d .
O5W O 0.5270(11) 0.8310(5) 0.0791(3) 0.061(2) Uani 1 1 d .
O6 O -0.0339(12) -0.0275(5) 0.1900(3) 0.061(2) Uani 1 1 d .
O6W O 0.3339(9) 0.9131(4) 0.1754(3) 0.0472(19) Uani 1 1 d .
O7W O 0.5757(15) 0.9741(6) 0.2860(4) 0.091(3) Uani 1 1 d .
O7 O 0.6608(11) 0.8900(5) -0.2127(3) 0.056(2) Uani 1 1 d .
O8 O 0.4015(9) 0.8151(5) -0.2577(3) 0.056(2) Uani 1 1 d .
O9 O 0.7006(11) 0.7460(4) -0.2626(3) 0.0465(18) Uani 1 1 d .
C1 C -0.0821(12) 0.0989(6) 0.1155(4) 0.036(2) Uani 1 1 d .
C2 C -0.0809(12) 0.1774(6) 0.1490(4) 0.038(2) Uani 1 1 d .
H2A H -0.1173 0.1729 0.1854 0.045 Uiso 1 1 calc R
C3 C -0.0270(14) 0.2600(6) 0.1289(4) 0.039(2) Uani 1 1 d .
H3A H -0.0273 0.3122 0.1514 0.047 Uiso 1 1 calc R
C4 C 0.0292(12) 0.2672(5) 0.0746(4) 0.0327(19) Uani 1 1 d .
C5 C 0.0300(17) 0.1898(7) 0.0412(4) 0.053(3) Uani 1 1 d .
H5A H 0.0657 0.1944 0.0047 0.064 Uiso 1 1 calc R
C6 C -0.0231(16) 0.1047(7) 0.0627(5) 0.051(3) Uani 1 1 d .
H6A H -0.0182 0.0517 0.0409 0.062 Uiso 1 1 calc R
C7 C 0.1413(12) 0.3804(6) 0.0036(4) 0.035(2) Uani 1 1 d .
C8 C 0.2174(11) 0.4721(5) 0.0090(3) 0.0283(17) Uani 1 1 d .
C9 C 0.1940(12) 0.4932(6) 0.0655(4) 0.0334(19) Uani 1 1 d .
C10 C 0.2494(14) 0.5794(6) 0.0982(4) 0.036(2) Uani 1 1 d .
C11 C 0.4187(12) 0.6405(6) -0.0789(4) 0.0330(19) Uani 1 1 d .
C12 C 0.4831(14) 0.7303(6) -0.0730(4) 0.038(2) Uani 1 1 d .
H12A H 0.4906 0.7574 -0.0382 0.046 Uiso 1 1 calc R
C13 C 0.5358(15) 0.7793(6) -0.1183(4) 0.043(2) Uani 1 1 d .
H13A H 0.5717 0.8408 -0.1146 0.051 Uiso 1 1 calc R
C14 C 0.5357(12) 0.7373(6) -0.1696(4) 0.0324(19) Uani 1 1 d .
C15 C 0.4743(14) 0.6463(6) -0.1753(4) 0.040(2) Uani 1 1 d .
H15A H 0.4707 0.6187 -0.2100 0.047 Uiso 1 1 calc R
C16 C 0.4184(13) 0.5968(6) -0.1298(4) 0.037(2) Uani 1 1 d .
H16A H 0.3814 0.5354 -0.1333 0.045 Uiso 1 1 calc R
O8W O 0.422(4) 0.972(6) 0.029(3) 0.61(7) Uani 1 1 d .

loop_
_atom_site_aniso_label
_atom_site_aniso_U_11
_atom_site_aniso_U_22
_atom_site_aniso_U_33
_atom_site_aniso_U_23
_atom_site_aniso_U_13
_atom_site_aniso_U_12
Nd1 0.0383(4) 0.0341(3) 0.0312(3) -0.00262(18) 0.0051(2) -0.0038(2)
S1 0.0479(15) 0.0249(11) 0.0651(17) 0.0029(10) 0.0121(13) -0.0049(10)
S2 0.0426(14) 0.0368(12) 0.0382(13) 0.0056(9) 0.0067(11) -0.0017(10)
N1 0.039(4) 0.024(3) 0.034(4) -0.004(3) 0.003(3) -0.003(3)
N2 0.047(5) 0.034(4) 0.030(4) 0.001(3) 0.002(4) -0.003(3)
N3 0.045(5) 0.033(4) 0.028(4) 0.004(3) 0.000(3) 0.001(3)
N4 0.029(4) 0.029(4) 0.049(5) 0.007(3) 0.009(3) -0.003(3)
O1W 0.047(5) 0.110(7) 0.052(5) -0.007(5) 0.012(4) 0.005(4)
O1 0.079(6) 0.047(4) 0.037(4) -0.010(3) 0.008(4) -0.014(4)
O2 0.066(5) 0.047(4) 0.036(4) -0.009(3) 0.011(4) -0.015(3)
O2W 0.053(5) 0.041(4) 0.091(6) -0.013(4) -0.024(4) 0.011(4)
O3 0.057(5) 0.037(3) 0.043(4) -0.002(3) 0.006(3) -0.009(3)
O3W 0.049(4) 0.042(4) 0.047(4) -0.001(3) -0.015(3) -0.003(3)
O4W 0.083(6) 0.048(4) 0.054(5) 0.009(3) -0.005(4) 0.005(4)
O4 0.047(5) 0.047(4) 0.119(8) 0.006(4) 0.032(5) -0.003(3)
O5 0.066(5) 0.033(4) 0.066(5) -0.007(3) 0.006(4) -0.008(3)
O5W 0.065(5) 0.066(5) 0.053(5) 0.010(4) 0.010(4) -0.027(4)
O6 0.084(6) 0.035(4) 0.064(5) 0.006(3) 0.004(5) -0.003(4)
O6W 0.046(4) 0.020(3) 0.077(5) 0.016(3) 0.027(4) 0.009(3)
O7W 0.138(9) 0.072(6) 0.063(6) -0.006(4) -0.013(6) 0.052(6)
O7 0.071(5) 0.041(4) 0.058(5) 0.000(3) 0.017(4) -0.013(4)
O8 0.037(4) 0.082(6) 0.048(4) 0.023(4) -0.005(3) -0.001(4)
O9 0.057(5) 0.040(4) 0.044(4) 0.005(3) 0.026(4) 0.005(3)
C1 0.032(5) 0.032(4) 0.044(5) 0.004(4) 0.007(4) 0.003(4)
C2 0.038(5) 0.035(5) 0.041(5) 0.008(4) 0.001(4) -0.006(4)
C3 0.053(6) 0.028(4) 0.037(5) 0.001(3) 0.014(5) -0.007(4)
C4 0.031(5) 0.018(4) 0.049(6) 0.006(3) 0.004(4) -0.005(3)
C5 0.077(8) 0.051(6) 0.032(5) -0.010(4) 0.018(5) -0.012(5)
C6 0.069(8) 0.033(5) 0.052(6) -0.001(4) 0.007(6) -0.007(5)
C7 0.033(5) 0.033(4) 0.039(5) -0.008(4) 0.005(4) -0.003(4)
C8 0.029(4) 0.027(4) 0.029(4) 0.008(3) 0.003(4) 0.003(3)
C9 0.030(5) 0.036(4) 0.033(5) -0.002(3) -0.007(4) 0.000(4)
C10 0.050(6) 0.026(4) 0.034(5) -0.001(3) 0.000(4) -0.005(4)
C11 0.035(5) 0.034(4) 0.030(4) 0.002(3) 0.008(4) 0.000(4)
C12 0.049(6) 0.038(5) 0.027(5) 0.006(4) 0.007(4) 0.001(4)
C13 0.058(7) 0.036(5) 0.035(5) -0.002(4) 0.012(5) -0.009(5)
C14 0.027(4) 0.039(5) 0.031(5) 0.001(3) 0.003(4) -0.003(4)
C15 0.058(6) 0.031(4) 0.030(5) -0.003(3) 0.002(4) 0.003(4)
C16 0.039(5) 0.031(4) 0.041(5) 0.001(4) -0.006(4) 0.001(4)
O8W 0.20(4) 0.84(12) 0.78(14) -0.48(12) -0.22(6) 0.11(7)

loop_
_atom_type_symbol
_atom_type_description
_atom_type_scat_dispersion_real
_atom_type_scat_dispersion_imag
_atom_type_scat_source
C C 0.0033 0.0016 'International Tables Vol C Tables 4.2.6.8 and 6.1.1.4'
H H 0.0000 0.0000 'International Tables Vol C Tables 4.2.6.8 and 6.1.1.4'
O O 0.0106 0.0060 'International Tables Vol C Tables 4.2.6.8 and 6.1.1.4'
N N 0.0061 0.0033 'International Tables Vol C Tables 4.2.6.8 and 6.1.1.4'
S S 0.1246 0.1234 'International Tables Vol C Tables 4.2.6.8 and 6.1.1.4'
Nd Nd -0.1943 3.0179 'International Tables Vol C Tables 4.2.6.8 and 6.1.1.4'

loop_
_geom_angle_atom_site_label_1
_geom_angle_atom_site_label_2
_geom_angle_atom_site_label_3
_geom_angle
_geom_angle_site_symmetry_1
_geom_angle_site_symmetry_3
O9 Nd1 O3W 80.9(3) 4_576 .
O9 Nd1 O2W 83.9(3) 4_576 .
O3W Nd1 O2W 139.5(2) . .
O9 Nd1 O4W 76.1(2) 4_576 .
O3W Nd1 O4W 77.0(2) . .
O2W Nd1 O4W 134.6(3) . .
O9 Nd1 O1W 137.7(3) 4_576 .
O3W Nd1 O1W 72.3(3) . .
O2W Nd1 O1W 136.9(3) . .
O4W Nd1 O1W 66.5(3) . .
O9 Nd1 O3 128.1(2) 4_576 .
O3W Nd1 O3 145.1(2) . .
O2W Nd1 O3 70.4(2) . .
O4W Nd1 O3 90.8(2) . .
O1W Nd1 O3 72.9(3) . .
O9 Nd1 O5W 143.6(2) 4_576 .
O3W Nd1 O5W 92.4(2) . .
O2W Nd1 O5W 78.3(3) . .
O4W Nd1 O5W 137.3(3) . .
O1W Nd1 O5W 70.9(3) . .
O3 Nd1 O5W 74.6(2) . .
O9 Nd1 O6W 72.21(19) 4_576 .
O3W Nd1 O6W 67.5(2) . .
O2W Nd1 O6W 72.1(2) . .
O4W Nd1 O6W 135.2(3) . .
O1W Nd1 O6W 123.0(3) . .
O3 Nd1 O6W 133.8(2) . .
O5W Nd1 O6W 72.2(2) . .
O9 Nd1 O2 78.6(2) 4_576 .
O3W Nd1 O2 141.5(2) . .
O2W Nd1 O2 69.7(2) . .
O4W Nd1 O2 66.7(3) . .
O1W Nd1 O2 102.8(3) . .
O3 Nd1 O2 50.68(19) . .
O5W Nd1 O2 122.9(2) . .
O6W Nd1 O2 133.7(2) . .
O9 Nd1 C10 103.9(2) 4_576 .
O3W Nd1 C10 150.9(2) . .
O2W Nd1 C10 69.4(2) . .
O4W Nd1 C10 76.5(3) . .
O1W Nd1 C10 86.4(3) . .
O3 Nd1 C10 25.2(2) . .
O5W Nd1 C10 99.2(3) . .
O6W Nd1 C10 141.5(3) . .
O2 Nd1 C10 25.5(2) . .
O4 S1 O6 113.2(6) . .
O4 S1 O5 112.9(5) . .
O6 S1 O5 112.3(5) . .
O4 S1 C1 105.5(4) . .
O6 S1 C1 106.2(5) . .
O5 S1 C1 106.1(4) . .
O7 S2 O8 113.0(5) . .
O7 S2 O9 113.1(4) . .
O8 S2 O9 111.1(5) . .
O7 S2 C14 108.1(4) . .
O8 S2 C14 105.6(4) . .
O9 S2 C14 105.4(4) . .
C7 N1 N2 111.1(6) . .
C7 N1 C4 129.8(7) . .
N2 N1 C4 118.9(7) . .
C9 N2 N1 105.8(7) . .
N4 N3 C8 120.1(8) . .
N3 N4 C11 120.4(8) . .
C10 O2 Nd1 90.5(5) . .
C10 O3 Nd1 96.2(5) . .
S2 O9 Nd1 139.9(4) . 4_675
C6 C1 C2 119.9(8) . .
C6 C1 S1 121.2(7) . .
C2 C1 S1 118.8(7) . .
C3 C2 C1 120.4(9) . .
C2 C3 C4 120.1(8) . .
C5 C4 C3 120.1(8) . .
C5 C4 N1 121.0(8) . .
C3 C4 N1 118.9(7) . .
C4 C5 C6 119.2(9) . .
C1 C6 C5 120.2(9) . .
O1 C7 N1 125.9(8) . .
O1 C7 C8 128.0(8) . .
N1 C7 C8 106.2(7) . .
N3 C8 C9 137.9(8) . .
N3 C8 C7 118.8(8) . .
C9 C8 C7 103.3(7) . .
N2 C9 C8 113.5(8) . .
N2 C9 C10 116.6(8) . .
C8 C9 C10 129.8(8) . .
O3 C10 O2 122.1(8) . .
O3 C10 C9 117.9(8) . .
O2 C10 C9 120.0(8) . .
O3 C10 Nd1 58.5(5) . .
O2 C10 Nd1 63.9(5) . .
C9 C10 Nd1 174.1(7) . .
C16 C11 C12 120.8(8) . .
C16 C11 N4 121.3(8) . .
C12 C11 N4 117.9(8) . .
C13 C12 C11 120.1(9) . .
C12 C13 C14 120.0(9) . .
C13 C14 C15 119.8(8) . .
C13 C14 S2 120.4(7) . .
C15 C14 S2 119.1(7) . .
C16 C15 C14 120.5(8) . .
C15 C16 C11 118.7(8) . .

loop_
_geom_bond_atom_site_label_1
_geom_bond_atom_site_label_2
_geom_bond_distance
_geom_bond_site_symmetry_2
Nd1 O9 2.409(7) 4_576
Nd1 O3W 2.458(7) .
Nd1 O2W 2.468(8) .
Nd1 O4W 2.517(7) .
Nd1 O1W 2.527(8) .
Nd1 O3 2.532(7) .
Nd1 O5W 2.543(7) .
Nd1 O6W 2.553(6) .
Nd1 O2 2.651(7) .
Nd1 C10 2.952(9) .
S1 O4 1.433(8) .
S1 O6 1.438(9) .
S1 O5 1.449(7) .
S1 C1 1.783(9) .
S2 O7 1.441(7) .
S2 O8 1.458(8) .
S2 O9 1.464(7) .
S2 C14 1.779(9) .
N1 C7 1.355(11) .
N1 N2 1.400(9) .
N1 C4 1.433(10) .
N2 C9 1.288(10) .
N3 N4 1.299(10) .
N3 C8 1.336(10) .
N4 C11 1.404(11) .
O1 C7 1.266(10) .
O2 C10 1.272(11) .
O3 C10 1.266(10) .
O9 Nd1 2.409(7) 4_675
C1 C6 1.363(13) .
C1 C2 1.394(13) .
C2 C3 1.350(11) .
C3 C4 1.392(13) .
C4 C5 1.380(12) .
C5 C6 1.393(13) .
C7 C8 1.440(11) .
C8 C9 1.416(11) .
C9 C10 1.524(11) .
C11 C16 1.384(12) .
C11 C12 1.385(12) .
C12 C13 1.370(12) .
C13 C14 1.382(13) .
C14 C15 1.393(12) .
C15 C16 1.386(12) .
O8W O8W 1.98(14) 3_675
